data_4333925
loop_
_publ_author_name
'Talia Bsaibess'
'Michel Guerro'
'Yann Le Gal'
'Daad Sarraf'
'Nathalie Bellec'
'Marc Fourmigu\'e'
'Fr\'ed\'eric Barri\`ere'
'Vincent Dorcet'
'Thierry Guizouarn'
'Thierry Roisnel'
'Dominique Lorcy'

_publ_section_title
;
 Variable Magnetic Interactions between S = 1/2 Cation Radical Salts of
 Functionalizable Electron-Rich Dithiolene and Diselenolene Cp2Mo
 Complexes
;
_journal_name_full 'Inorganic Chemistry'
_journal_page_first 2162
_journal_page_last 2173
_journal_paper_doi 10.1021/ic3025606
_journal_volume 52
_journal_year 2013
_chemical_compound_source 'synthesis as described'
_chemical_formula_moiety 'C15 H15 Mo N S4, C12 F4 N4'
_chemical_formula_sum 'C27 H15 F4 Mo N5 S4'
_chemical_formula_weight 709.62
_chemical_name_systematic
;
 ?
;
_space_group_IT_number 2
_symmetry_cell_setting triclinic
_symmetry_Int_Tables_number 2
_symmetry_space_group_name_Hall '-P 1'
_symmetry_space_group_name_H-M 'P -1'
_atom_sites_solution_hydrogens geom
_atom_sites_solution_primary direct
_atom_sites_solution_secondary difmap
_audit_conform_dict_location ftp://ftp.iucr.org/pub/cif_core.dic
_audit_conform_dict_name cif_core.dic
_audit_conform_dict_version 2.4
_audit_creation_date 2012-03-09T17:30:37-00:00
_audit_creation_method 'WinGX routine CIF_UPDATE'
_cell_angle_alpha 109.574(2)
_cell_angle_beta 93.545(2)
_cell_angle_gamma 105.767(2)
_cell_formula_units_Z 2
_cell_length_a 7.5998(3)
_cell_length_b 13.3602(7)
_cell_length_c 16.6712(8)
_cell_measurement_reflns_used 5832
_cell_measurement_temperature 150(2)
_cell_measurement_theta_max 26.65
_cell_measurement_theta_min 2.5
_cell_measurement_wavelength 0.71073
_cell_volume 1512.91(13)
_computing_cell_refinement 'Bruker APEX2 (Bruker, 2006)'
_computing_data_collection 'Bruker APEX2 (Bruker, 2006)'
_computing_data_reduction 'Bruker APEX2 (Bruker, 2006)'
_computing_molecular_graphics 'Ortep-3 for Windows (Farrugia, 1997)'
_computing_publication_material
;
           WinGX publication routines (Farrugia, 1999),
           CRYSCAL (T. Roisnel, local program)
;
_computing_structure_refinement 'SHELXL-97 (Sheldrick, 1997)'
_computing_structure_solution 'SIR97 (Altomare et al., 1999)'
_diffrn_ambient_temperature 150(2)
_diffrn_detector 'CCD plate'
_diffrn_measured_fraction_theta_full 0.986
_diffrn_measured_fraction_theta_max 0.974
_diffrn_measurement_device_type 'APEXII, Bruker-AXS'
_diffrn_measurement_method 'CCD rotation images, thin slices'
_diffrn_radiation_monochromator graphite
_diffrn_radiation_probe x-ray
_diffrn_radiation_type MoK\a
_diffrn_radiation_wavelength 0.71073
_diffrn_reflns_av_R_equivalents 0.0444
_diffrn_reflns_av_unetI/netI 0.0516
_diffrn_reflns_limit_h_max 7
_diffrn_reflns_limit_h_min -9
_diffrn_reflns_limit_k_max 17
_diffrn_reflns_limit_k_min -17
_diffrn_reflns_limit_l_max 21
_diffrn_reflns_limit_l_min -21
_diffrn_reflns_number 22353
_diffrn_reflns_theta_full 25
_diffrn_reflns_theta_max 27.48
_diffrn_reflns_theta_min 3.04
_exptl_absorpt_coefficient_mu 0.760
_exptl_absorpt_correction_T_max 0.970
_exptl_absorpt_correction_T_min 0.862
_exptl_absorpt_correction_type multi-scan
_exptl_absorpt_process_details
;
  [Sheldrick, G.M. (2002). SADABS Bruker AXS Inc., Madison, Wisconsin, USA]
;
_exptl_crystal_colour red
_exptl_crystal_density_diffrn 1.558
_exptl_crystal_description board
_exptl_crystal_F_000 708
_exptl_crystal_size_max 0.59
_exptl_crystal_size_mid 0.14
_exptl_crystal_size_min 0.04
_platon_squeeze_details
;
;
_refine_diff_density_max 0.444
_refine_diff_density_min -0.592
_refine_diff_density_rms 0.088
_refine_ls_extinction_method none
_refine_ls_goodness_of_fit_ref 1.028
_refine_ls_hydrogen_treatment constr
_refine_ls_matrix_type full
_refine_ls_number_parameters 371
_refine_ls_number_reflns 6770
_refine_ls_number_restraints 0
_refine_ls_restrained_S_all 1.028
_refine_ls_R_factor_all 0.0445
_refine_ls_R_factor_gt 0.0349
_refine_ls_shift/su_max 0.016
_refine_ls_shift/su_mean 0.002
_refine_ls_structure_factor_coef Fsqd
_refine_ls_weighting_details 'calc w=1/[\s^2^(Fo^2^)+(0.0447P)^2^+0.0000P] where P=(Fo^2^+2Fc^2^)/3'
_refine_ls_weighting_scheme calc
_refine_ls_wR_factor_gt 0.0851
_refine_ls_wR_factor_ref 0.0883
_reflns_number_gt 5615
_reflns_number_total 6770
_reflns_threshold_expression >2sigma(I)
_cod_data_source_file ic3025606_si_001_13.cif
_cod_data_source_block 3bTCNQF4
_cod_original_cell_volume 1512.91(12)
_cod_database_code 4333925

loop_
_symmetry_equiv_pos_as_xyz
'x, y, z'
'-x, -y, -z'

loop_
_atom_site_label
_atom_site_type_symbol
_atom_site_fract_x
_atom_site_fract_y
_atom_site_fract_z
_atom_site_U_iso_or_equiv
_atom_site_adp_type
_atom_site_occupancy
_atom_site_symmetry_multiplicity
_atom_site_calc_flag
_atom_site_refinement_flags
Mo1 Mo 0.25525(3) 0.933643(18) 0.759226(13) 0.01570(8) Uani 1 1 d .
C1 C 0.2968(4) 0.7975(3) 0.8092(2) 0.0424(9) Uani 1 1 d .
H1 H 0.2089 0.7249 0.7872 0.051 Uiso 1 1 calc R
C2 C 0.4597(4) 0.8335(3) 0.77812(19) 0.0338(7) Uani 1 1 d .
H2 H 0.5047 0.7884 0.7322 0.041 Uiso 1 1 calc R
C3 C 0.5444(4) 0.9467(3) 0.8259(2) 0.0356(8) Uani 1 1 d .
H3 H 0.656 0.9919 0.8172 0.043 Uiso 1 1 calc R
C4 C 0.4386(4) 0.9834(3) 0.8893(2) 0.0380(8) Uani 1 1 d .
H4 H 0.4649 1.0571 0.9303 0.046 Uiso 1 1 calc R
C5 C 0.2883(4) 0.8915(3) 0.8806(2) 0.0425(9) Uani 1 1 d .
H5 H 0.1953 0.8912 0.9162 0.051 Uiso 1 1 calc R
C11 C -0.0610(4) 0.8559(3) 0.7592(2) 0.0319(7) Uani 1 1 d .
H11 H -0.1067 0.788 0.7689 0.038 Uiso 1 1 calc R
C12 C -0.0424(3) 0.8651(3) 0.67873(18) 0.0283(7) Uani 1 1 d .
H12 H -0.0766 0.8052 0.6243 0.034 Uiso 1 1 calc R
C13 C 0.0364(4) 0.9800(3) 0.69297(18) 0.0265(6) Uani 1 1 d .
H13 H 0.068 1.0106 0.65 0.032 Uiso 1 1 calc R
C14 C 0.0598(4) 1.0415(2) 0.78364(18) 0.0262(6) Uani 1 1 d .
H14 H 0.1075 1.1204 0.8115 0.031 Uiso 1 1 calc R
C15 C -0.0001(3) 0.9647(2) 0.82383(18) 0.0278(7) Uani 1 1 d .
H15 H -0.0001 0.9823 0.884 0.033 Uiso 1 1 calc R
S1 S 0.45593(9) 1.10763(6) 0.75111(4) 0.02218(15) Uani 1 1 d .
S2 S 0.32275(9) 0.84791(5) 0.61220(4) 0.01958(15) Uani 1 1 d .
S3 S 0.65412(8) 0.93403(5) 0.53067(4) 0.01857(14) Uani 1 1 d .
S4 S 0.94626(9) 1.13749(6) 0.53103(4) 0.02449(16) Uani 1 1 d .
C21 C 0.5085(3) 0.9496(2) 0.60723(16) 0.0172(5) Uani 1 1 d .
C22 C 0.5605(3) 1.0606(2) 0.66397(15) 0.0168(5) Uani 1 1 d .
N23 N 0.7074(3) 1.12905(17) 0.64392(13) 0.0172(5) Uani 1 1 d .
C24 C 0.7757(3) 1.0767(2) 0.57236(15) 0.0183(5) Uani 1 1 d .
C25 C 0.7761(4) 1.2516(2) 0.69103(16) 0.0231(6) Uani 1 1 d .
H25A H 0.9085 1.2802 0.687 0.028 Uiso 1 1 calc R
H25B H 0.7664 1.2685 0.7528 0.028 Uiso 1 1 calc R
C26 C 0.6664(4) 1.3103(2) 0.65454(19) 0.0336(7) Uani 1 1 d .
H26A H 0.6769 1.2944 0.5935 0.05 Uiso 1 1 calc R
H26B H 0.7154 1.3911 0.6867 0.05 Uiso 1 1 calc R
H26C H 0.5357 1.2833 0.6597 0.05 Uiso 1 1 calc R
N51 N 0.2231(3) 0.1374(2) 1.03834(15) 0.0303(6) Uani 1 1 d .
C52 C 0.3119(4) 0.2289(2) 1.07106(17) 0.0220(6) Uani 1 1 d .
C53 C 0.4215(4) 0.3435(2) 1.11838(16) 0.0195(5) Uani 1 1 d .
C54 C 0.4034(4) 0.3802(2) 1.20744(18) 0.0260(6) Uani 1 1 d .
N55 N 0.3830(4) 0.4025(2) 1.27779(16) 0.0387(7) Uani 1 1 d .
C56 C 0.5453(3) 0.4103(2) 1.08257(16) 0.0173(5) Uani 1 1 d .
C57 C 0.6640(3) 0.5199(2) 1.13142(16) 0.0186(5) Uani 1 1 d .
F57 F 0.6620(2) 0.56331(13) 1.21636(9) 0.0302(4) Uani 1 1 d .
C58 C 0.7814(3) 0.5836(2) 1.09673(16) 0.0193(5) Uani 1 1 d .
F58 F 0.8900(2) 0.68596(13) 1.14989(9) 0.0290(4) Uani 1 1 d .
C59 C 0.7992(3) 0.5481(2) 1.00773(16) 0.0178(5) Uani 1 1 d .
C60 C 0.6799(3) 0.4387(2) 0.95895(16) 0.0174(5) Uani 1 1 d .
F60 F 0.6822(2) 0.39578(12) 0.87353(9) 0.0264(4) Uani 1 1 d .
C61 C 0.5628(3) 0.3745(2) 0.99386(16) 0.0190(5) Uani 1 1 d .
F61 F 0.4536(2) 0.27188(12) 0.94022(9) 0.0254(4) Uani 1 1 d .
C62 C 0.9213(3) 0.6144(2) 0.97123(17) 0.0203(6) Uani 1 1 d .
C63 C 0.9527(3) 0.5756(2) 0.88363(18) 0.0225(6) Uani 1 1 d .
N64 N 0.9907(3) 0.5522(2) 0.81592(16) 0.0336(6) Uani 1 1 d .
C65 C 1.0410(4) 0.7254(2) 1.02071(18) 0.0253(6) Uani 1 1 d .
N66 N 1.1420(3) 0.8139(2) 1.05453(17) 0.0384(6) Uani 1 1 d .

loop_
_atom_site_aniso_label
_atom_site_aniso_U_11
_atom_site_aniso_U_22
_atom_site_aniso_U_33
_atom_site_aniso_U_23
_atom_site_aniso_U_13
_atom_site_aniso_U_12
Mo1 0.01377(13) 0.02180(13) 0.01380(11) 0.00814(9) 0.00409(8) 0.00664(9)
C1 0.0396(19) 0.0335(19) 0.056(2) 0.0299(18) -0.0130(16) 0.0017(15)
C2 0.0431(19) 0.0399(19) 0.0281(16) 0.0140(14) 0.0018(14) 0.0272(15)
C3 0.0202(15) 0.043(2) 0.051(2) 0.0260(17) -0.0005(14) 0.0123(14)
C4 0.043(2) 0.043(2) 0.0238(15) 0.0058(14) -0.0110(14) 0.0198(16)
C5 0.041(2) 0.080(3) 0.0381(18) 0.047(2) 0.0175(15) 0.0340(18)
C11 0.0176(15) 0.0370(18) 0.0440(18) 0.0187(15) 0.0119(13) 0.0070(12)
C12 0.0144(14) 0.0378(18) 0.0226(14) 0.0006(13) -0.0016(11) 0.0066(12)
C13 0.0202(14) 0.0424(19) 0.0243(14) 0.0160(14) 0.0040(11) 0.0168(13)
C14 0.0170(14) 0.0277(16) 0.0341(16) 0.0061(13) 0.0077(12) 0.0132(12)
C15 0.0153(14) 0.0449(19) 0.0227(14) 0.0102(13) 0.0081(11) 0.0102(12)
S1 0.0269(4) 0.0206(4) 0.0168(3) 0.0039(3) 0.0112(3) 0.0060(3)
S2 0.0205(3) 0.0197(3) 0.0175(3) 0.0053(3) 0.0062(3) 0.0060(3)
S3 0.0175(3) 0.0233(4) 0.0158(3) 0.0056(3) 0.0060(2) 0.0088(3)
S4 0.0206(4) 0.0310(4) 0.0229(3) 0.0110(3) 0.0098(3) 0.0070(3)
C21 0.0156(13) 0.0233(14) 0.0153(12) 0.0068(11) 0.0050(10) 0.0099(10)
C22 0.0157(13) 0.0214(14) 0.0145(12) 0.0066(10) 0.0035(10) 0.0075(10)
N23 0.0156(11) 0.0204(12) 0.0139(10) 0.0047(9) 0.0029(8) 0.0046(9)
C24 0.0166(13) 0.0266(15) 0.0139(12) 0.0080(11) 0.0024(10) 0.0093(11)
C25 0.0237(14) 0.0227(15) 0.0146(12) 0.0006(11) 0.0049(11) 0.0018(11)
C26 0.0405(18) 0.0215(16) 0.0353(17) 0.0060(13) 0.0041(14) 0.0102(13)
N51 0.0350(14) 0.0239(14) 0.0286(13) 0.0111(11) 0.0053(11) 0.0019(11)
C52 0.0238(14) 0.0271(16) 0.0211(13) 0.0132(12) 0.0080(11) 0.0106(12)
C53 0.0250(14) 0.0194(14) 0.0186(13) 0.0103(11) 0.0050(11) 0.0095(11)
C54 0.0310(16) 0.0212(15) 0.0266(15) 0.0107(12) 0.0065(12) 0.0066(12)
N55 0.0600(18) 0.0312(15) 0.0244(14) 0.0109(12) 0.0156(12) 0.0105(13)
C56 0.0187(13) 0.0183(13) 0.0178(12) 0.0079(11) 0.0019(10) 0.0089(10)
C57 0.0201(13) 0.0216(14) 0.0137(12) 0.0056(11) 0.0000(10) 0.0074(11)
F57 0.0407(10) 0.0278(9) 0.0135(7) 0.0040(7) 0.0022(7) 0.0023(7)
C58 0.0168(13) 0.0170(14) 0.0197(13) 0.0031(11) -0.0036(10) 0.0043(10)
F58 0.0323(9) 0.0218(9) 0.0204(8) 0.0027(7) -0.0044(7) -0.0030(7)
C59 0.0139(13) 0.0189(14) 0.0216(13) 0.0079(11) 0.0020(10) 0.0064(10)
C60 0.0179(13) 0.0193(14) 0.0151(12) 0.0039(10) 0.0043(10) 0.0087(10)
F60 0.0336(9) 0.0216(9) 0.0178(8) 0.0018(7) 0.0113(7) 0.0041(7)
C61 0.0198(13) 0.0157(13) 0.0183(13) 0.0025(11) 0.0003(10) 0.0060(10)
F61 0.0327(9) 0.0145(8) 0.0199(8) 0.0013(6) 0.0057(7) -0.0007(6)
C62 0.0161(13) 0.0213(14) 0.0239(14) 0.0083(11) 0.0034(11) 0.0062(10)
C63 0.0160(13) 0.0217(15) 0.0307(15) 0.0125(12) 0.0037(11) 0.0037(11)
N64 0.0316(14) 0.0380(16) 0.0319(14) 0.0145(12) 0.0111(11) 0.0083(11)
C65 0.0191(14) 0.0299(17) 0.0292(15) 0.0141(13) 0.0075(12) 0.0067(12)
N66 0.0300(14) 0.0333(16) 0.0420(16) 0.0112(13) 0.0056(12) -0.0025(12)

loop_
_atom_type_symbol
_atom_type_description
_atom_type_scat_dispersion_real
_atom_type_scat_dispersion_imag
_atom_type_scat_source
C C 0.0033 0.0016 'International Tables Vol C Tables 4.2.6.8 and 6.1.1.4'
H H 0 0 'International Tables Vol C Tables 4.2.6.8 and 6.1.1.4'
N N 0.0061 0.0033 'International Tables Vol C Tables 4.2.6.8 and 6.1.1.4'
F F 0.0171 0.0103 'International Tables Vol C Tables 4.2.6.8 and 6.1.1.4'
S S 0.1246 0.1234 'International Tables Vol C Tables 4.2.6.8 and 6.1.1.4'
Mo Mo -1.6832 0.6857 'International Tables Vol C Tables 4.2.6.8 and 6.1.1.4'

loop_
_geom_angle_atom_site_label_1
_geom_angle_atom_site_label_2
_geom_angle_atom_site_label_3
_geom_angle
C13 Mo1 C5 135.30(11)
C13 Mo1 C4 142.40(11)
C5 Mo1 C4 35.31(12)
C13 Mo1 C14 36.46(10)
C5 Mo1 C14 105.46(11)
C4 Mo1 C14 106.32(11)
C13 Mo1 C1 142.48(11)
C5 Mo1 C1 36.16(12)
C4 Mo1 C1 59.60(12)
C14 Mo1 C1 133.73(12)
C13 Mo1 C12 35.84(10)
C5 Mo1 C12 116.47(11)
C4 Mo1 C12 148.14(11)
C14 Mo1 C12 59.55(10)
C1 Mo1 C12 107.49(11)
C13 Mo1 C3 159.45(11)
C5 Mo1 C3 58.11(11)
C4 Mo1 C3 35.35(11)
C14 Mo1 C3 135.98(11)
C1 Mo1 C3 58.07(11)
C12 Mo1 C3 163.20(11)
C13 Mo1 C11 59.02(10)
C5 Mo1 C11 82.65(11)
C4 Mo1 C11 113.46(12)
C14 Mo1 C11 58.78(10)
C1 Mo1 C11 85.33(11)
C12 Mo1 C11 34.83(10)
C3 Mo1 C11 139.69(11)
C13 Mo1 C15 59.32(10)
C5 Mo1 C15 76.19(11)
C4 Mo1 C15 92.93(11)
C14 Mo1 C15 35.02(10)
C1 Mo1 C15 98.93(12)
C12 Mo1 C15 58.63(10)
C3 Mo1 C15 128.13(11)
C11 Mo1 C15 35.21(10)
C13 Mo1 C2 159.16(11)
C5 Mo1 C2 58.15(11)
C4 Mo1 C2 58.42(11)
C14 Mo1 C2 163.13(10)
C1 Mo1 C2 34.58(11)
C12 Mo1 C2 128.90(11)
C3 Mo1 C2 34.32(10)
C11 Mo1 C2 118.07(11)
C15 Mo1 C2 132.11(10)
C13 Mo1 S1 81.52(8)
C5 Mo1 S1 121.11(10)
C4 Mo1 S1 86.23(9)
C14 Mo1 S1 79.13(7)
C1 Mo1 S1 135.98(8)
C12 Mo1 S1 115.58(8)
C3 Mo1 S1 77.95(8)
C11 Mo1 S1 136.67(8)
C15 Mo1 S1 110.55(7)
C2 Mo1 S1 105.18(8)
C13 Mo1 S2 85.85(7)
C5 Mo1 S2 131.08(9)
C4 Mo1 S2 127.95(9)
C14 Mo1 S2 121.31(7)
C1 Mo1 S2 95.94(10)
C12 Mo1 S2 79.72(7)
C3 Mo1 S2 92.68(9)
C11 Mo1 S2 108.63(8)
C15 Mo1 S2 138.25(7)
C2 Mo1 S2 75.55(7)
S1 Mo1 S2 83.48(2)
C2 C1 C5 106.7(3)
C2 C1 Mo1 74.85(17)
C5 C1 Mo1 70.75(16)
C2 C1 H1 126.7
C5 C1 H1 126.7
Mo1 C1 H1 119.7
C3 C2 C1 108.3(3)
C3 C2 Mo1 71.20(16)
C1 C2 Mo1 70.57(17)
C3 C2 H2 125.8
C1 C2 H2 125.8
Mo1 C2 H2 124
C2 C3 C4 109.2(3)
C2 C3 Mo1 74.48(17)
C4 C3 Mo1 70.52(16)
C2 C3 H3 125.4
C4 C3 H3 125.4
Mo1 C3 H3 121.2
C5 C4 C3 107.1(3)
C5 C4 Mo1 72.45(17)
C3 C4 Mo1 74.13(17)
C5 C4 H4 126.5
C3 C4 H4 126.5
Mo1 C4 H4 118.9
C4 C5 C1 108.6(3)
C4 C5 Mo1 72.24(17)
C1 C5 Mo1 73.09(17)
C4 C5 H5 125.7
C1 C5 H5 125.7
Mo1 C5 H5 120.7
C12 C11 C15 108.7(3)
C12 C11 Mo1 72.05(15)
C15 C11 Mo1 72.38(15)
C12 C11 H11 125.7
C15 C11 H11 125.7
Mo1 C11 H11 121.6
C11 C12 C13 107.7(3)
C11 C12 Mo1 73.12(16)
C13 C12 Mo1 69.80(14)
C11 C12 H12 126.1
C13 C12 H12 126.1
Mo1 C12 H12 122.6
C12 C13 C14 107.7(2)
C12 C13 Mo1 74.36(15)
C14 C13 Mo1 72.88(15)
C12 C13 H13 126.1
C14 C13 H13 126.1
Mo1 C13 H13 118.6
C15 C14 C13 107.7(3)
C15 C14 Mo1 74.19(16)
C13 C14 Mo1 70.66(15)
C15 C14 H14 126.1
C13 C14 H14 126.1
Mo1 C14 H14 120.8
C14 C15 C11 108.1(3)
C14 C15 Mo1 70.80(15)
C11 C15 Mo1 72.41(15)
C14 C15 H15 126
C11 C15 H15 126
Mo1 C15 H15 122.5
C22 S1 Mo1 103.04(9)
C21 S2 Mo1 102.59(9)
C21 S3 C24 92.01(12)
C22 C21 S2 123.49(19)
C22 C21 S3 110.20(18)
S2 C21 S3 126.27(15)
N23 C22 C21 113.1(2)
N23 C22 S1 122.95(19)
C21 C22 S1 123.96(19)
C22 N23 C24 115.0(2)
C22 N23 C25 122.4(2)
C24 N23 C25 122.4(2)
N23 C24 S4 126.1(2)
N23 C24 S3 109.59(17)
S4 C24 S3 124.36(15)
N23 C25 C26 111.4(2)
N23 C25 H25A 109.3
C26 C25 H25A 109.3
N23 C25 H25B 109.3
C26 C25 H25B 109.3
H25A C25 H25B 108
C25 C26 H26A 109.5
C25 C26 H26B 109.5
H26A C26 H26B 109.5
C25 C26 H26C 109.5
H26A C26 H26C 109.5
H26B C26 H26C 109.5
N51 C52 C53 175.7(3)
C56 C53 C54 123.2(2)
C56 C53 C52 123.9(2)
C54 C53 C52 112.7(2)
N55 C54 C53 175.6(3)
C53 C56 C61 123.4(2)
C53 C56 C57 123.6(2)
C61 C56 C57 113.0(2)
F57 C57 C58 117.7(2)
F57 C57 C56 119.0(2)
C58 C57 C56 123.3(2)
F58 C58 C57 118.0(2)
F58 C58 C59 118.2(2)
C57 C58 C59 123.8(2)
C62 C59 C60 123.2(2)
C62 C59 C58 124.0(2)
C60 C59 C58 112.8(2)
F60 C60 C61 118.1(2)
F60 C60 C59 118.5(2)
C61 C60 C59 123.4(2)
F61 C61 C60 117.8(2)
F61 C61 C56 118.5(2)
C60 C61 C56 123.7(2)
C59 C62 C65 123.0(2)
C59 C62 C63 124.3(2)
C65 C62 C63 112.4(2)
N64 C63 C62 174.3(3)
N66 C65 C62 174.7(3)

loop_
_geom_bond_atom_site_label_1
_geom_bond_atom_site_label_2
_geom_bond_distance
Mo1 C13 2.272(3)
Mo1 C5 2.292(3)
Mo1 C4 2.289(3)
Mo1 C14 2.301(3)
Mo1 C1 2.323(3)
Mo1 C12 2.331(3)
Mo1 C3 2.336(3)
Mo1 C11 2.345(3)
Mo1 C15 2.344(3)
Mo1 C2 2.378(3)
Mo1 S1 2.4611(7)
Mo1 S2 2.4853(7)
C1 C2 1.398(4)
C1 C5 1.432(5)
C1 H1 0.95
C2 C3 1.391(4)
C2 H2 0.95
C3 C4 1.405(4)
C3 H3 0.95
C4 C5 1.390(5)
C4 H4 0.95
C5 H5 0.95
C11 C12 1.399(4)
C11 C15 1.418(4)
C11 H11 0.95
C12 C13 1.417(4)
C12 H12 0.95
C13 C14 1.431(4)
C13 H13 0.95
C14 C15 1.398(4)
C14 H14 0.95
C15 H15 0.95
S1 C22 1.714(3)
S2 C21 1.701(3)
S3 C21 1.737(2)
S3 C24 1.745(3)
S4 C24 1.652(2)
C21 C22 1.394(3)
C22 N23 1.375(3)
N23 C24 1.377(3)
N23 C25 1.481(3)
C25 C26 1.513(4)
C25 H25A 0.99
C25 H25B 0.99
C26 H26A 0.98
C26 H26B 0.98
C26 H26C 0.98
N51 C52 1.144(3)
C52 C53 1.440(4)
C53 C56 1.417(3)
C53 C54 1.427(4)
C54 N55 1.141(3)
C56 C61 1.421(3)
C56 C57 1.419(3)
C57 F57 1.341(3)
C57 C58 1.356(3)
C58 F58 1.349(3)
C58 C59 1.426(3)
C59 C62 1.415(3)
C59 C60 1.419(3)
C60 F60 1.348(3)
C60 C61 1.360(3)
C61 F61 1.355(3)
C62 C65 1.436(4)
C62 C63 1.436(4)
C63 N64 1.144(3)
C65 N66 1.145(3)

loop_
_geom_torsion_atom_site_label_1
_geom_torsion_atom_site_label_2
_geom_torsion_atom_site_label_3
_geom_torsion_atom_site_label_4
_geom_torsion
C13 Mo1 C1 C2 144.54(19)
C5 Mo1 C1 C2 -114.2(3)
C4 Mo1 C1 C2 -77.4(2)
C14 Mo1 C1 C2 -161.03(18)
C12 Mo1 C1 C2 134.68(19)
C3 Mo1 C1 C2 -35.84(18)
C11 Mo1 C1 C2 161.9(2)
C15 Mo1 C1 C2 -165.52(19)
S1 Mo1 C1 C2 -33.1(3)
S2 Mo1 C1 C2 53.61(19)
C13 Mo1 C1 C5 -101.3(2)
C4 Mo1 C1 C5 36.81(18)
C14 Mo1 C1 C5 -46.9(2)
C12 Mo1 C1 C5 -111.15(19)
C3 Mo1 C1 C5 78.3(2)
C11 Mo1 C1 C5 -83.9(2)
C15 Mo1 C1 C5 -51.3(2)
C2 Mo1 C1 C5 114.2(3)
S1 Mo1 C1 C5 81.0(2)
S2 Mo1 C1 C5 167.79(18)
C5 C1 C2 C3 -2.5(3)
Mo1 C1 C2 C3 61.5(2)
C5 C1 C2 Mo1 -64.05(19)
C13 Mo1 C2 C3 145.1(3)
C5 Mo1 C2 C3 -78.9(2)
C4 Mo1 C2 C3 -37.09(19)
C14 Mo1 C2 C3 -64.2(4)
C1 Mo1 C2 C3 -118.2(3)
C12 Mo1 C2 C3 -178.82(17)
C11 Mo1 C2 C3 -138.73(19)
C15 Mo1 C2 C3 -98.7(2)
S1 Mo1 C2 C3 38.62(19)
S2 Mo1 C2 C3 117.59(19)
C13 Mo1 C2 C1 -96.7(3)
C5 Mo1 C2 C1 39.32(19)
C4 Mo1 C2 C1 81.1(2)
C14 Mo1 C2 C1 54.0(4)
C12 Mo1 C2 C1 -60.6(2)
C3 Mo1 C2 C1 118.2(3)
C11 Mo1 C2 C1 -20.5(2)
C15 Mo1 C2 C1 19.5(3)
S1 Mo1 C2 C1 156.81(18)
S2 Mo1 C2 C1 -124.2(2)
C1 C2 C3 C4 1.3(3)
Mo1 C2 C3 C4 62.4(2)
C1 C2 C3 Mo1 -61.1(2)
C13 Mo1 C3 C2 -144.5(3)
C5 Mo1 C3 C2 79.0(2)
C4 Mo1 C3 C2 117.4(3)
C14 Mo1 C3 C2 157.93(18)
C1 Mo1 C3 C2 36.11(19)
C12 Mo1 C3 C2 3.2(5)
C11 Mo1 C3 C2 64.1(3)
C15 Mo1 C3 C2 111.2(2)
S1 Mo1 C3 C2 -141.97(19)
S2 Mo1 C3 C2 -59.22(18)
C13 Mo1 C3 C4 98.1(3)
C5 Mo1 C3 C4 -38.4(2)
C14 Mo1 C3 C4 40.6(3)
C1 Mo1 C3 C4 -81.3(2)
C12 Mo1 C3 C4 -114.2(4)
C11 Mo1 C3 C4 -53.3(3)
C15 Mo1 C3 C4 -6.1(2)
C2 Mo1 C3 C4 -117.4(3)
S1 Mo1 C3 C4 100.65(19)
S2 Mo1 C3 C4 -176.60(19)
C2 C3 C4 C5 0.5(3)
Mo1 C3 C4 C5 65.5(2)
C2 C3 C4 Mo1 -65.0(2)
C13 Mo1 C4 C5 100.5(2)
C14 Mo1 C4 C5 93.9(2)
C1 Mo1 C4 C5 -37.70(19)
C12 Mo1 C4 C5 35.8(3)
C3 Mo1 C4 C5 -114.2(3)
C11 Mo1 C4 C5 31.4(2)
C15 Mo1 C4 C5 60.9(2)
C2 Mo1 C4 C5 -78.2(2)
S1 Mo1 C4 C5 171.4(2)
S2 Mo1 C4 C5 -109.9(2)
C13 Mo1 C4 C3 -145.27(19)
C5 Mo1 C4 C3 114.2(3)
C14 Mo1 C4 C3 -151.91(18)
C1 Mo1 C4 C3 76.5(2)
C12 Mo1 C4 C3 150.0(2)
C11 Mo1 C4 C3 145.59(19)
C15 Mo1 C4 C3 175.17(19)
C2 Mo1 C4 C3 35.99(18)
S1 Mo1 C4 C3 -74.40(18)
S2 Mo1 C4 C3 4.3(2)
C3 C4 C5 C1 -2.1(3)
Mo1 C4 C5 C1 64.5(2)
C3 C4 C5 Mo1 -66.6(2)
C2 C1 C5 C4 2.9(3)
Mo1 C1 C5 C4 -64.0(2)
C2 C1 C5 Mo1 66.82(19)
C13 Mo1 C5 C4 -121.5(2)
C14 Mo1 C5 C4 -96.5(2)
C1 Mo1 C5 C4 116.6(3)
C12 Mo1 C5 C4 -159.82(19)
C3 Mo1 C5 C4 38.41(19)
C11 Mo1 C5 C4 -151.2(2)
C15 Mo1 C5 C4 -116.0(2)
C2 Mo1 C5 C4 79.1(2)
S1 Mo1 C5 C4 -10.1(2)
S2 Mo1 C5 C4 100.4(2)
C13 Mo1 C5 C1 121.9(2)
C4 Mo1 C5 C1 -116.6(3)
C14 Mo1 C5 C1 146.83(18)
C12 Mo1 C5 C1 83.6(2)
C3 Mo1 C5 C1 -78.2(2)
C11 Mo1 C5 C1 92.1(2)
C15 Mo1 C5 C1 127.4(2)
C2 Mo1 C5 C1 -37.55(18)
S1 Mo1 C5 C1 -126.70(18)
S2 Mo1 C5 C1 -16.2(2)
C13 Mo1 C11 C12 37.57(17)
C5 Mo1 C11 C12 -166.5(2)
C4 Mo1 C11 C12 175.89(18)
C14 Mo1 C11 C12 80.43(19)
C1 Mo1 C11 C12 -130.2(2)
C3 Mo1 C11 C12 -153.75(19)
C15 Mo1 C11 C12 117.1(3)
C2 Mo1 C11 C12 -118.67(18)
S1 Mo1 C11 C12 65.1(2)
S2 Mo1 C11 C12 -35.48(19)
C13 Mo1 C11 C15 -79.54(18)
C5 Mo1 C11 C15 76.43(19)
C4 Mo1 C11 C15 58.8(2)
C14 Mo1 C11 C15 -36.68(16)
C1 Mo1 C11 C15 112.70(19)
C12 Mo1 C11 C15 -117.1(3)
C3 Mo1 C11 C15 89.1(2)
C2 Mo1 C11 C15 124.22(17)
S1 Mo1 C11 C15 -52.1(2)
S2 Mo1 C11 C15 -152.59(15)
C15 C11 C12 C13 2.0(3)
Mo1 C11 C12 C13 -61.59(18)
C15 C11 C12 Mo1 63.57(19)
C13 Mo1 C12 C11 -116.8(3)
C5 Mo1 C12 C11 15.0(2)
C4 Mo1 C12 C11 -7.2(3)
C14 Mo1 C12 C11 -77.99(19)
C1 Mo1 C12 C11 53.0(2)
C3 Mo1 C12 C11 81.9(4)
C15 Mo1 C12 C11 -36.95(17)
C2 Mo1 C12 C11 84.2(2)
S1 Mo1 C12 C11 -136.39(17)
S2 Mo1 C12 C11 146.01(19)
C5 Mo1 C12 C13 131.81(18)
C4 Mo1 C12 C13 109.6(2)
C14 Mo1 C12 C13 38.78(16)
C1 Mo1 C12 C13 169.74(17)
C3 Mo1 C12 C13 -161.3(3)
C11 Mo1 C12 C13 116.8(3)
C15 Mo1 C12 C13 79.83(18)
C2 Mo1 C12 C13 -159.03(16)
S1 Mo1 C12 C13 -19.61(17)
S2 Mo1 C12 C13 -97.21(15)
C11 C12 C13 C14 -2.0(3)
Mo1 C12 C13 C14 -65.77(18)
C11 C12 C13 Mo1 63.74(19)
C5 Mo1 C13 C12 -71.5(2)
C4 Mo1 C13 C12 -125.4(2)
C14 Mo1 C13 C12 -114.7(2)
C1 Mo1 C13 C12 -16.2(3)
C3 Mo1 C13 C12 164.7(3)
C11 Mo1 C13 C12 -36.50(16)
C15 Mo1 C13 C12 -77.74(17)
C2 Mo1 C13 C12 51.5(4)
S1 Mo1 C13 C12 162.18(16)
S2 Mo1 C13 C12 78.16(15)
C5 Mo1 C13 C14 43.1(2)
C4 Mo1 C13 C14 -10.8(3)
C1 Mo1 C13 C14 98.5(2)
C12 Mo1 C13 C14 114.7(2)
C3 Mo1 C13 C14 -80.6(3)
C11 Mo1 C13 C14 78.17(18)
C15 Mo1 C13 C14 36.92(16)
C2 Mo1 C13 C14 166.2(3)
S1 Mo1 C13 C14 -83.16(16)
S2 Mo1 C13 C14 -167.17(16)
C12 C13 C14 C15 1.3(3)
Mo1 C13 C14 C15 -65.44(19)
C12 C13 C14 Mo1 66.75(18)
C13 Mo1 C14 C15 115.8(2)
C5 Mo1 C14 C15 -34.3(2)
C4 Mo1 C14 C15 -71.02(19)
C1 Mo1 C14 C15 -7.7(2)
C12 Mo1 C14 C15 77.68(18)
C3 Mo1 C14 C15 -94.1(2)
C11 Mo1 C14 C15 36.89(16)
C2 Mo1 C14 C15 -47.2(4)
S1 Mo1 C14 C15 -153.79(17)
S2 Mo1 C14 C15 130.82(15)
C5 Mo1 C14 C13 -150.06(18)
C4 Mo1 C14 C13 173.18(17)
C1 Mo1 C14 C13 -123.53(19)
C12 Mo1 C14 C13 -38.11(16)
C3 Mo1 C14 C13 150.11(18)
C11 Mo1 C14 C13 -78.91(18)
C15 Mo1 C14 C13 -115.8(2)
C2 Mo1 C14 C13 -163.0(3)
S1 Mo1 C14 C13 90.42(16)
S2 Mo1 C14 C13 15.02(19)
C13 C14 C15 C11 -0.1(3)
Mo1 C14 C15 C11 -63.22(19)
C13 C14 C15 Mo1 63.12(18)
C12 C11 C15 C14 -1.2(3)
Mo1 C11 C15 C14 62.18(18)
C12 C11 C15 Mo1 -63.35(19)
C13 Mo1 C15 C14 -38.47(17)
C5 Mo1 C15 C14 146.0(2)
C4 Mo1 C15 C14 114.67(18)
C1 Mo1 C15 C14 174.35(17)
C12 Mo1 C15 C14 -80.55(18)
C3 Mo1 C15 C14 118.22(18)
C11 Mo1 C15 C14 -117.1(2)
C2 Mo1 C15 C14 163.32(17)
S1 Mo1 C15 C14 27.60(18)
S2 Mo1 C15 C14 -76.17(19)
C13 Mo1 C15 C11 78.63(18)
C5 Mo1 C15 C11 -96.9(2)
C4 Mo1 C15 C11 -128.23(19)
C14 Mo1 C15 C11 117.1(2)
C1 Mo1 C15 C11 -68.55(19)
C12 Mo1 C15 C11 36.55(17)
C3 Mo1 C15 C11 -124.68(18)
C2 Mo1 C15 C11 -79.6(2)
S1 Mo1 C15 C11 144.70(15)
S2 Mo1 C15 C11 40.9(2)
C13 Mo1 S1 C22 -100.43(11)
C5 Mo1 S1 C22 121.03(13)
C4 Mo1 S1 C22 115.22(12)
C14 Mo1 S1 C22 -137.36(11)
C1 Mo1 S1 C22 78.14(16)
C12 Mo1 S1 C22 -88.97(12)
C3 Mo1 S1 C22 80.48(12)
C11 Mo1 S1 C22 -124.01(14)
C15 Mo1 S1 C22 -153.07(11)
C2 Mo1 S1 C22 59.39(12)
S2 Mo1 S1 C22 -13.68(9)
C13 Mo1 S2 C21 97.51(11)
C5 Mo1 S2 C21 -110.59(15)
C4 Mo1 S2 C21 -64.45(14)
C14 Mo1 S2 C21 88.62(12)
C1 Mo1 S2 C21 -120.12(12)
C12 Mo1 S2 C21 133.13(12)
C3 Mo1 S2 C21 -61.96(12)
C11 Mo1 S2 C21 152.82(12)
C15 Mo1 S2 C21 129.33(14)
C2 Mo1 S2 C21 -91.97(12)
S1 Mo1 S2 C21 15.58(9)
Mo1 S2 C21 C22 -16.5(2)
Mo1 S2 C21 S3 166.14(14)
C24 S3 C21 C22 -2.48(19)
C24 S3 C21 S2 175.18(17)
S2 C21 C22 N23 -175.92(17)
S3 C21 C22 N23 1.8(3)
S2 C21 C22 S1 5.1(3)
S3 C21 C22 S1 -177.13(14)
Mo1 S1 C22 N23 -169.15(18)
Mo1 S1 C22 C21 9.7(2)
C21 C22 N23 C24 0.1(3)
S1 C22 N23 C24 179.08(18)
C21 C22 N23 C25 174.9(2)
S1 C22 N23 C25 -6.2(3)
C22 N23 C24 S4 178.01(19)
C25 N23 C24 S4 3.2(3)
C22 N23 C24 S3 -2.0(3)
C25 N23 C24 S3 -176.76(18)
C21 S3 C24 N23 2.53(18)
C21 S3 C24 S4 -177.47(17)
C22 N23 C25 C26 -84.8(3)
C24 N23 C25 C26 89.6(3)
C54 C53 C56 C61 -179.5(3)
C52 C53 C56 C61 5.7(4)
C54 C53 C56 C57 0.2(4)
C52 C53 C56 C57 -174.6(2)
C53 C56 C57 F57 0.8(4)
C61 C56 C57 F57 -179.5(2)
C53 C56 C57 C58 -179.6(2)
C61 C56 C57 C58 0.2(4)
F57 C57 C58 F58 0.7(4)
C56 C57 C58 F58 -178.9(2)
F57 C57 C58 C59 179.6(2)
C56 C57 C58 C59 -0.1(4)
F58 C58 C59 C62 -1.3(4)
C57 C58 C59 C62 179.9(3)
F58 C58 C59 C60 179.1(2)
C57 C58 C59 C60 0.3(4)
C62 C59 C60 F60 -0.3(4)
C58 C59 C60 F60 179.3(2)
C62 C59 C60 C61 179.7(2)
C58 C59 C60 C61 -0.6(4)
F60 C60 C61 F61 -0.9(4)
C59 C60 C61 F61 179.0(2)
F60 C60 C61 C56 -179.2(2)
C59 C60 C61 C56 0.8(4)
C53 C56 C61 F61 1.1(4)
C57 C56 C61 F61 -178.7(2)
C53 C56 C61 C60 179.3(3)
C57 C56 C61 C60 -0.5(4)
C60 C59 C62 C65 179.6(2)
C58 C59 C62 C65 0.0(4)
C60 C59 C62 C63 -6.5(4)
C58 C59 C62 C63 173.9(2)

loop_
_platon_squeeze_void_nr
_platon_squeeze_void_average_x
_platon_squeeze_void_average_y
_platon_squeeze_void_average_z
_platon_squeeze_void_volume
_platon_squeeze_void_count_electrons
_platon_squeeze_void_content
1 0.045 0.500 0.500 244 33 ' '
